data_7234181
loop_
_publ_author_name
'Yuhui Yang'
'Jialei Liu'
'Maolin Zhang'
'Fenggang Liu'
'Haoran Wang'
'Shuhui Bo'
'Zhen Zhen'
'Ling Qiu'
'Xinhou Liu'

_publ_section_title
;
 The important role of the location of the alkoxy group on the thiophene
 ring in designing efficient organic nonlinear optical materials based on
 double-donor chromophores
;
_journal_name_full 'Journal of Materials Chemistry C'
_journal_page_first 3913
_journal_page_last 3921
_journal_paper_doi 10.1039/C5TC00241A
_journal_volume 3
_journal_year 2015
_chemical_formula_sum 'C46 H57 N5 O3 S Si'
_chemical_formula_weight 788.12
_space_group_IT_number 14
_space_group_name_Hall '-P 2yn'
_space_group_name_H-M_alt 'P 1 21/n 1'
_symmetry_cell_setting monoclinic
_symmetry_space_group_name_H-M 'P 1 21/n 1'
_atom_sites_solution_hydrogens geom
_atom_sites_solution_primary direct
_atom_sites_solution_secondary difmap
_cell_angle_alpha 90.00
_cell_angle_beta 94.090(4)
_cell_angle_gamma 90.00
_cell_formula_units_Z 4
_cell_length_a 6.2311(13)
_cell_length_b 27.413(6)
_cell_length_c 26.198(6)
_cell_measurement_reflns_used 15966
_cell_measurement_temperature 163(2)
_cell_measurement_theta_max 31.482
_cell_measurement_theta_min 2.154
_cell_volume 4463.6(17)
_computing_cell_refinement 'CrystalClear (Rigaku Inc., 2008)'
_computing_data_collection 'CrystalClear (Rigaku Inc., 2008)'
_computing_data_reduction 'CrystalClear (Rigaku Inc., 2008)'
_computing_structure_refinement 'SHELXL-97 (Sheldrick, 1997)'
_computing_structure_solution 'SHELXS-97 (Sheldrick, 1990)'
_diffrn_ambient_temperature 163(2)
_diffrn_detector_area_resol_mean 28.5714
_diffrn_measured_fraction_theta_full 0.998
_diffrn_measured_fraction_theta_max 0.998
_diffrn_measurement_device_type AFC10/Saturn724+
_diffrn_measurement_method 'phi and omega scans'
_diffrn_radiation_monochromator graphite
_diffrn_radiation_source 'Rotating Anode'
_diffrn_radiation_type MoK\a
_diffrn_radiation_wavelength 0.71073
_diffrn_reflns_av_R_equivalents 0.0581
_diffrn_reflns_av_sigmaI/netI 0.0598
_diffrn_reflns_limit_h_max 7
_diffrn_reflns_limit_h_min -8
_diffrn_reflns_limit_k_max 35
_diffrn_reflns_limit_k_min -32
_diffrn_reflns_limit_l_max 33
_diffrn_reflns_limit_l_min -33
_diffrn_reflns_number 40815
_diffrn_reflns_theta_full 27.50
_diffrn_reflns_theta_max 27.50
_diffrn_reflns_theta_min 2.15
_diffrn_standards_decay_% 0
_diffrn_standards_interval_count 0
_diffrn_standards_interval_time 0
_diffrn_standards_number 0
_exptl_absorpt_coefficient_mu 0.144
_exptl_absorpt_correction_T_max 0.9774
_exptl_absorpt_correction_T_min 0.9542
_exptl_absorpt_correction_type Multi-scans
_exptl_crystal_colour Blue
_exptl_crystal_density_diffrn 1.173
_exptl_crystal_density_method 'not measured'
_exptl_crystal_description Prism
_exptl_crystal_F_000 1688
_exptl_crystal_size_max 0.33
_exptl_crystal_size_mid 0.23
_exptl_crystal_size_min 0.16
_refine_diff_density_max 0.308
_refine_diff_density_min -0.247
_refine_diff_density_rms 0.047
_refine_ls_extinction_method none
_refine_ls_goodness_of_fit_ref 0.999
_refine_ls_hydrogen_treatment constr
_refine_ls_matrix_type full
_refine_ls_number_parameters 516
_refine_ls_number_reflns 10221
_refine_ls_number_restraints 0
_refine_ls_restrained_S_all 0.999
_refine_ls_R_factor_all 0.0792
_refine_ls_R_factor_gt 0.0598
_refine_ls_shift/su_max 0.001
_refine_ls_shift/su_mean 0.000
_refine_ls_structure_factor_coef Fsqd
_refine_ls_weighting_details 'calc w=1/[\s^2^(Fo^2^)+(0.0519P)^2^+2.6900P] where P=(Fo^2^+2Fc^2^)/3'
_refine_ls_weighting_scheme calc
_refine_ls_wR_factor_gt 0.1271
_refine_ls_wR_factor_ref 0.1376
_reflns_number_gt 8235
_reflns_number_total 10221
_reflns_threshold_expression >2sigma(I)
_cod_data_source_file J-Mater-Chem-C-2015-3-3913.cif
_cod_data_source_block bo3274
_cod_depositor_comments
;
The following automatic conversions were performed:

data item '_symmetry_cell_setting' value 'Monoclinic' was changed to
'monoclinic' in accordance with the built-in table derived from the
CIF Core dictionary named 'cif_core.dic' version 2.4.5 last updated
on 2014-11-21.

Automatic conversion script
Id: cif_fix_values 6909 2019-04-08 15:41:33Z antanas 
;
_cod_original_cell_volume 4463.4(17)
_cod_original_sg_symbol_H-M P2(1)/n
_cod_database_code 7234181

loop_
_symmetry_equiv_pos_as_xyz
'x, y, z'
'-x+1/2, y+1/2, -z+1/2'
'-x, -y, -z'
'x-1/2, -y-1/2, z-1/2'

loop_
_atom_site_label
_atom_site_type_symbol
_atom_site_fract_x
_atom_site_fract_y
_atom_site_fract_z
_atom_site_U_iso_or_equiv
_atom_site_adp_type
_atom_site_occupancy
_atom_site_symmetry_multiplicity
_atom_site_calc_flag
_atom_site_refinement_flags
_atom_site_disorder_assembly
_atom_site_disorder_group
S1 S 0.20213(8) 0.296021(17) 0.349047(19) 0.02641(12) Uani 1 1 d . . .
Si1 Si -0.75176(9) 0.25277(2) 0.12160(2) 0.02871(14) Uani 1 1 d . . .
O1 O -0.3763(3) 0.50098(5) 0.26083(7) 0.0401(4) Uani 1 1 d . . .
O2 O -0.3056(2) 0.26327(5) 0.26211(6) 0.0315(3) Uani 1 1 d . . .
O3 O -0.5744(2) 0.24839(5) 0.17130(5) 0.0330(3) Uani 1 1 d . . .
N1 N -0.5589(5) 0.61705(8) 0.24815(10) 0.0645(7) Uani 1 1 d . . .
N2 N 0.0492(5) 0.62336(9) 0.34938(11) 0.0748(8) Uani 1 1 d . . .
N3 N 0.2410(4) 0.50257(9) 0.38076(10) 0.0605(7) Uani 1 1 d . . .
N4 N 0.5630(3) 0.39124(7) 0.49352(8) 0.0379(4) Uani 1 1 d . . .
N5 N 1.1584(3) 0.06066(7) 0.42802(8) 0.0417(5) Uani 1 1 d . . .
C1 C -0.3406(3) 0.44780(7) 0.26137(9) 0.0309(4) Uani 1 1 d . . .
C2 C -0.1427(3) 0.44176(7) 0.29824(8) 0.0287(4) Uani 1 1 d . . .
C3 C -0.0803(4) 0.48810(7) 0.31496(9) 0.0336(5) Uani 1 1 d . . .
C4 C -0.2251(4) 0.52325(8) 0.29187(9) 0.0373(5) Uani 1 1 d . . .
C5 C -0.5432(3) 0.42560(8) 0.28083(11) 0.0423(6) Uani 1 1 d . . .
H5A H -0.5553 0.4353 0.3165 0.051 Uiso 1 1 calc R . .
H5B H -0.5355 0.3900 0.2786 0.051 Uiso 1 1 calc R . .
H5C H -0.6694 0.4373 0.2599 0.051 Uiso 1 1 calc R . .
C6 C -0.3044(4) 0.43388(9) 0.20656(9) 0.0396(5) Uani 1 1 d . . .
H6A H -0.4302 0.4433 0.1842 0.048 Uiso 1 1 calc R . .
H6B H -0.2830 0.3985 0.2044 0.048 Uiso 1 1 calc R . .
H6C H -0.1767 0.4508 0.1957 0.048 Uiso 1 1 calc R . .
C7 C -0.2361(4) 0.57326(8) 0.29622(10) 0.0452(6) Uani 1 1 d . . .
C8 C -0.4138(5) 0.59815(8) 0.26996(11) 0.0510(7) Uani 1 1 d . . .
C9 C -0.0779(5) 0.60072(9) 0.32590(11) 0.0537(7) Uani 1 1 d . . .
C10 C 0.0971(4) 0.49774(8) 0.35109(10) 0.0422(6) Uani 1 1 d . . .
C11 C -0.0451(3) 0.39729(7) 0.31320(8) 0.0283(4) Uani 1 1 d . . .
H11 H 0.0775 0.3984 0.3369 0.034 Uiso 1 1 calc R . .
C12 C -0.1154(3) 0.35220(7) 0.29573(8) 0.0267(4) Uani 1 1 d . . .
H12 H -0.2384 0.3521 0.2721 0.032 Uiso 1 1 calc R . .
C13 C -0.0272(3) 0.30645(7) 0.30863(7) 0.0248(4) Uani 1 1 d . . .
C14 C -0.1237(3) 0.26199(7) 0.29295(7) 0.0253(4) Uani 1 1 d . . .
C15 C -0.0154(3) 0.22104(7) 0.31345(7) 0.0258(4) Uani 1 1 d . . .
H15 H -0.0610 0.1885 0.3067 0.031 Uiso 1 1 calc R . .
C16 C 0.1666(3) 0.23301(7) 0.34489(7) 0.0244(4) Uani 1 1 d . . .
C17 C 0.3154(3) 0.19707(7) 0.36632(8) 0.0265(4) Uani 1 1 d . . .
H17 H 0.2855 0.1642 0.3567 0.032 Uiso 1 1 calc R . .
C18 C 0.4949(3) 0.20420(7) 0.39890(7) 0.0245(4) Uani 1 1 d . . .
C19 C 0.5230(3) 0.25107(7) 0.42673(7) 0.0242(4) Uani 1 1 d . . .
C20 C 0.7043(3) 0.28067(7) 0.42264(8) 0.0270(4) Uani 1 1 d . . .
H20 H 0.8200 0.2689 0.4044 0.032 Uiso 1 1 calc R . .
C21 C 0.7193(3) 0.32643(7) 0.44444(8) 0.0287(4) Uani 1 1 d . . .
H21 H 0.8438 0.3456 0.4404 0.034 Uiso 1 1 calc R . .
C22 C 0.5530(3) 0.34534(7) 0.47271(8) 0.0294(4) Uani 1 1 d . . .
C23 C 0.3752(3) 0.31422(8) 0.47915(8) 0.0294(4) Uani 1 1 d . . .
H23 H 0.2635 0.3249 0.4994 0.035 Uiso 1 1 calc R . .
C24 C 0.3617(3) 0.26877(7) 0.45657(7) 0.0264(4) Uani 1 1 d . . .
H24 H 0.2399 0.2489 0.4614 0.032 Uiso 1 1 calc R . .
C25 C 0.3688(4) 0.41671(9) 0.50841(10) 0.0439(6) Uani 1 1 d . . .
H25A H 0.2416 0.4032 0.4884 0.053 Uiso 1 1 calc R . .
H25B H 0.3800 0.4517 0.4996 0.053 Uiso 1 1 calc R . .
C26 C 0.3350(5) 0.41219(10) 0.56450(11) 0.0554(7) Uani 1 1 d . . .
H26A H 0.3084 0.3780 0.5728 0.066 Uiso 1 1 calc R . .
H26B H 0.2109 0.4320 0.5726 0.066 Uiso 1 1 calc R . .
H26C H 0.4636 0.4237 0.5846 0.066 Uiso 1 1 calc R . .
C27 C 0.7585(4) 0.42050(9) 0.49524(10) 0.0455(6) Uani 1 1 d . . .
H27A H 0.8841 0.3986 0.5010 0.055 Uiso 1 1 calc R . .
H27B H 0.7584 0.4430 0.5248 0.055 Uiso 1 1 calc R . .
C28 C 0.7846(5) 0.45009(10) 0.44716(12) 0.0598(8) Uani 1 1 d . . .
H28A H 0.7949 0.4280 0.4180 0.072 Uiso 1 1 calc R . .
H28B H 0.9159 0.4698 0.4516 0.072 Uiso 1 1 calc R . .
H28C H 0.6600 0.4716 0.4408 0.072 Uiso 1 1 calc R . .
C29 C 0.6618(3) 0.16618(7) 0.40665(8) 0.0255(4) Uani 1 1 d . . .
C30 C 0.6803(3) 0.12709(7) 0.37246(8) 0.0296(4) Uani 1 1 d . . .
H30 H 0.5790 0.1244 0.3437 0.036 Uiso 1 1 calc R . .
C31 C 0.8408(3) 0.09251(7) 0.37930(9) 0.0326(5) Uani 1 1 d . . .
H31 H 0.8470 0.0667 0.3553 0.039 Uiso 1 1 calc R . .
C32 C 0.9958(3) 0.09464(7) 0.42118(9) 0.0319(5) Uani 1 1 d . . .
C33 C 0.9789(3) 0.13397(8) 0.45538(8) 0.0329(5) Uani 1 1 d . . .
H33 H 1.0803 0.1369 0.4840 0.039 Uiso 1 1 calc R . .
C34 C 0.8171(3) 0.16831(7) 0.44787(8) 0.0300(4) Uani 1 1 d . . .
H34 H 0.8112 0.1944 0.4716 0.036 Uiso 1 1 calc R . .
C35 C 1.3287(4) 0.06548(9) 0.46876(10) 0.0448(6) Uani 1 1 d . . .
H35A H 1.3645 0.1004 0.4735 0.054 Uiso 1 1 calc R . .
H35B H 1.4591 0.0486 0.4584 0.054 Uiso 1 1 calc R . .
C36 C 1.2676(5) 0.04445(10) 0.51963(12) 0.0574(7) Uani 1 1 d . . .
H36A H 1.1427 0.0620 0.5310 0.069 Uiso 1 1 calc R . .
H36B H 1.3889 0.0480 0.5453 0.069 Uiso 1 1 calc R . .
H36C H 1.2317 0.0098 0.5153 0.069 Uiso 1 1 calc R . .
C37 C 1.1592(4) 0.01586(8) 0.39826(11) 0.0454(6) Uani 1 1 d . . .
H37A H 1.0090 0.0070 0.3872 0.055 Uiso 1 1 calc R . .
H37B H 1.2202 -0.0107 0.4204 0.055 Uiso 1 1 calc R . .
C38 C 1.2884(4) 0.01988(11) 0.35109(13) 0.0640(9) Uani 1 1 d . . .
H38A H 1.2253 0.0452 0.3283 0.077 Uiso 1 1 calc R . .
H38B H 1.2853 -0.0115 0.3331 0.077 Uiso 1 1 calc R . .
H38C H 1.4377 0.0285 0.3617 0.077 Uiso 1 1 calc R . .
C39 C -0.4075(3) 0.21710(7) 0.24920(8) 0.0288(4) Uani 1 1 d . . .
H39A H -0.4337 0.1988 0.2807 0.035 Uiso 1 1 calc R . .
H39B H -0.3139 0.1972 0.2284 0.035 Uiso 1 1 calc R . .
C40 C -0.6165(3) 0.22785(8) 0.21937(8) 0.0307(4) Uani 1 1 d . . .
H40A H -0.7006 0.1974 0.2141 0.037 Uiso 1 1 calc R . .
H40B H -0.7020 0.2510 0.2387 0.037 Uiso 1 1 calc R . .
C41 C -0.6115(4) 0.23251(9) 0.06522(9) 0.0403(5) Uani 1 1 d . . .
H41A H -0.4826 0.2525 0.0622 0.048 Uiso 1 1 calc R . .
H41B H -0.7079 0.2361 0.0342 0.048 Uiso 1 1 calc R . .
H41C H -0.5698 0.1982 0.0695 0.048 Uiso 1 1 calc R . .
C42 C -0.9916(4) 0.21389(10) 0.13045(11) 0.0491(6) Uani 1 1 d . . .
H42A H -0.9447 0.1806 0.1393 0.059 Uiso 1 1 calc R . .
H42B H -1.0844 0.2133 0.0986 0.059 Uiso 1 1 calc R . .
H42C H -1.0717 0.2273 0.1581 0.059 Uiso 1 1 calc R . .
C43 C -0.8330(4) 0.31915(9) 0.11573(9) 0.0402(5) Uani 1 1 d . . .
C44 C -0.6393(5) 0.35045(10) 0.10317(11) 0.0552(7) Uani 1 1 d . . .
H44A H -0.5920 0.3409 0.0697 0.066 Uiso 1 1 calc R . .
H44B H -0.5214 0.3455 0.1295 0.066 Uiso 1 1 calc R . .
H44C H -0.6808 0.3849 0.1023 0.066 Uiso 1 1 calc R . .
C45 C -0.9088(6) 0.33667(11) 0.16716(13) 0.0758(10) Uani 1 1 d . . .
H45A H -0.9505 0.3711 0.1644 0.091 Uiso 1 1 calc R . .
H45B H -0.7915 0.3329 0.1939 0.091 Uiso 1 1 calc R . .
H45C H -1.0326 0.3172 0.1760 0.091 Uiso 1 1 calc R . .
C46 C -1.0146(5) 0.32619(11) 0.07370(13) 0.0623(8) Uani 1 1 d . . .
H46A H -1.0529 0.3608 0.0712 0.075 Uiso 1 1 calc R . .
H46B H -1.1407 0.3072 0.0821 0.075 Uiso 1 1 calc R . .
H46C H -0.9663 0.3150 0.0409 0.075 Uiso 1 1 calc R . .

loop_
_atom_site_aniso_label
_atom_site_aniso_U_11
_atom_site_aniso_U_22
_atom_site_aniso_U_33
_atom_site_aniso_U_23
_atom_site_aniso_U_13
_atom_site_aniso_U_12
S1 0.0266(2) 0.0225(2) 0.0295(3) -0.00027(18) -0.00255(19) -0.00013(18)
Si1 0.0266(3) 0.0342(3) 0.0249(3) 0.0004(2) -0.0016(2) 0.0012(2)
O1 0.0437(9) 0.0222(7) 0.0541(10) 0.0012(7) 0.0012(8) 0.0073(6)
O2 0.0336(8) 0.0241(7) 0.0348(8) -0.0015(6) -0.0119(6) 0.0001(6)
O3 0.0302(7) 0.0441(9) 0.0241(7) 0.0055(6) -0.0029(6) -0.0064(6)
N1 0.0894(19) 0.0340(12) 0.0720(18) 0.0127(11) 0.0193(15) 0.0181(12)
N2 0.106(2) 0.0389(13) 0.080(2) -0.0120(13) 0.0163(17) -0.0217(14)
N3 0.0592(14) 0.0503(14) 0.0701(17) -0.0171(12) -0.0083(13) -0.0103(11)
N4 0.0335(10) 0.0329(10) 0.0482(12) -0.0128(8) 0.0078(9) 0.0001(8)
N5 0.0367(10) 0.0330(10) 0.0533(13) -0.0101(9) -0.0109(9) 0.0125(8)
C1 0.0309(10) 0.0199(9) 0.0419(12) 0.0013(8) 0.0027(9) 0.0040(8)
C2 0.0294(10) 0.0231(10) 0.0344(11) -0.0020(8) 0.0077(9) -0.0015(8)
C3 0.0390(12) 0.0236(10) 0.0389(12) -0.0036(8) 0.0076(10) -0.0028(9)
C4 0.0451(13) 0.0265(11) 0.0416(13) -0.0030(9) 0.0119(11) -0.0016(9)
C5 0.0295(11) 0.0359(12) 0.0620(16) 0.0027(11) 0.0069(11) 0.0029(9)
C6 0.0443(13) 0.0374(12) 0.0366(13) 0.0009(9) -0.0005(10) 0.0080(10)
C7 0.0668(16) 0.0237(11) 0.0469(15) 0.0009(10) 0.0155(13) 0.0013(11)
C8 0.0781(19) 0.0229(11) 0.0549(16) 0.0037(10) 0.0253(15) 0.0048(12)
C9 0.081(2) 0.0260(12) 0.0564(17) -0.0020(11) 0.0225(15) -0.0062(13)
C10 0.0465(14) 0.0285(11) 0.0520(15) -0.0098(10) 0.0068(12) -0.0061(10)
C11 0.0265(10) 0.0262(10) 0.0321(11) -0.0012(8) 0.0018(8) -0.0001(8)
C12 0.0261(10) 0.0271(10) 0.0270(10) 0.0014(7) 0.0026(8) 0.0000(8)
C13 0.0257(9) 0.0250(9) 0.0235(10) 0.0011(7) 0.0007(8) 0.0021(7)
C14 0.0259(9) 0.0259(10) 0.0239(10) 0.0000(7) -0.0002(8) 0.0009(8)
C15 0.0311(10) 0.0217(9) 0.0247(10) -0.0016(7) 0.0011(8) 0.0003(8)
C16 0.0256(9) 0.0237(9) 0.0239(10) -0.0012(7) 0.0026(8) 0.0009(7)
C17 0.0297(10) 0.0219(9) 0.0281(10) 0.0011(7) 0.0024(8) 0.0008(8)
C18 0.0259(9) 0.0243(9) 0.0234(10) 0.0031(7) 0.0025(8) 0.0015(7)
C19 0.0244(9) 0.0240(9) 0.0238(9) 0.0006(7) -0.0017(7) 0.0035(7)
C20 0.0266(10) 0.0285(10) 0.0259(10) -0.0003(8) 0.0033(8) 0.0051(8)
C21 0.0253(10) 0.0310(10) 0.0300(11) -0.0004(8) 0.0022(8) -0.0016(8)
C22 0.0287(10) 0.0301(10) 0.0291(11) -0.0026(8) 0.0004(8) 0.0022(8)
C23 0.0264(10) 0.0352(11) 0.0269(10) -0.0045(8) 0.0050(8) 0.0039(8)
C24 0.0247(9) 0.0294(10) 0.0250(10) 0.0014(8) 0.0015(8) -0.0005(8)
C25 0.0443(13) 0.0363(12) 0.0523(15) -0.0088(11) 0.0114(12) 0.0015(10)
C26 0.0648(18) 0.0521(16) 0.0511(16) -0.0137(12) 0.0175(14) -0.0024(13)
C27 0.0407(13) 0.0401(13) 0.0566(16) -0.0180(11) 0.0096(12) -0.0092(11)
C28 0.0662(18) 0.0428(15) 0.074(2) -0.0043(13) 0.0267(16) -0.0053(13)
C29 0.0265(10) 0.0231(9) 0.0270(10) 0.0018(7) 0.0028(8) 0.0025(7)
C30 0.0310(10) 0.0276(10) 0.0297(11) -0.0016(8) -0.0014(8) 0.0024(8)
C31 0.0364(11) 0.0248(10) 0.0363(12) -0.0052(8) 0.0007(9) 0.0027(8)
C32 0.0303(10) 0.0267(10) 0.0384(12) 0.0001(8) 0.0012(9) 0.0053(8)
C33 0.0324(11) 0.0330(11) 0.0322(11) -0.0031(9) -0.0058(9) 0.0054(9)
C34 0.0313(10) 0.0292(10) 0.0294(11) -0.0021(8) 0.0017(9) 0.0040(8)
C35 0.0357(12) 0.0372(13) 0.0596(17) -0.0090(11) -0.0105(11) 0.0113(10)
C36 0.0598(17) 0.0459(15) 0.0635(19) 0.0030(13) -0.0156(15) 0.0111(13)
C37 0.0353(12) 0.0303(12) 0.0692(18) -0.0122(11) -0.0065(12) 0.0090(10)
C38 0.0449(15) 0.0617(18) 0.086(2) -0.0352(17) 0.0070(15) -0.0020(13)
C39 0.0326(11) 0.0248(10) 0.0283(10) -0.0003(8) -0.0029(8) -0.0047(8)
C40 0.0299(10) 0.0381(11) 0.0240(10) 0.0023(8) 0.0012(8) -0.0055(9)
C41 0.0468(13) 0.0443(13) 0.0295(12) -0.0042(10) 0.0002(10) 0.0098(11)
C42 0.0384(13) 0.0564(16) 0.0506(16) 0.0076(12) -0.0105(12) -0.0113(11)
C43 0.0445(13) 0.0410(13) 0.0359(13) 0.0016(10) 0.0077(10) 0.0101(10)
C44 0.0712(19) 0.0387(14) 0.0554(17) 0.0030(12) 0.0031(14) -0.0035(13)
C45 0.113(3) 0.0538(18) 0.065(2) -0.0025(15) 0.037(2) 0.0322(18)
C46 0.0501(16) 0.0607(18) 0.075(2) 0.0215(15) -0.0017(15) 0.0196(14)

loop_
_atom_type_symbol
_atom_type_description
_atom_type_scat_dispersion_real
_atom_type_scat_dispersion_imag
_atom_type_scat_source
C C 0.0033 0.0016 'International Tables Vol C Tables 4.2.6.8 and 6.1.1.4'
H H 0.0000 0.0000 'International Tables Vol C Tables 4.2.6.8 and 6.1.1.4'
N N 0.0061 0.0033 'International Tables Vol C Tables 4.2.6.8 and 6.1.1.4'
O O 0.0106 0.0060 'International Tables Vol C Tables 4.2.6.8 and 6.1.1.4'
Si Si 0.0817 0.0704 'International Tables Vol C Tables 4.2.6.8 and 6.1.1.4'
S S 0.1246 0.1234 'International Tables Vol C Tables 4.2.6.8 and 6.1.1.4'

loop_
_geom_angle_atom_site_label_1
_geom_angle_atom_site_label_2
_geom_angle_atom_site_label_3
_geom_angle
_geom_angle_site_symmetry_1
_geom_angle_site_symmetry_3
C13 S1 C16 91.70(9) . .
O3 Si1 C41 106.22(10) . .
O3 Si1 C42 110.97(10) . .
C41 Si1 C42 110.82(13) . .
O3 Si1 C43 107.12(10) . .
C41 Si1 C43 111.22(11) . .
C42 Si1 C43 110.36(12) . .
C4 O1 C1 110.11(16) . .
C14 O2 C39 117.07(15) . .
C40 O3 Si1 124.92(13) . .
C22 N4 C27 122.14(18) . .
C22 N4 C25 121.68(18) . .
C27 N4 C25 115.57(18) . .
C32 N5 C37 122.09(19) . .
C32 N5 C35 121.64(19) . .
C37 N5 C35 116.03(18) . .
O1 C1 C6 105.77(17) . .
O1 C1 C2 103.22(16) . .
C6 C1 C2 113.91(18) . .
O1 C1 C5 105.68(17) . .
C6 C1 C5 113.5(2) . .
C2 C1 C5 113.48(19) . .
C3 C2 C11 126.8(2) . .
C3 C2 C1 107.27(18) . .
C11 C2 C1 125.92(18) . .
C2 C3 C4 109.25(19) . .
C2 C3 C10 124.3(2) . .
C4 C3 C10 126.4(2) . .
O1 C4 C7 117.7(2) . .
O1 C4 C3 110.15(18) . .
C7 C4 C3 132.2(2) . .
C1 C5 H5A 109.5 . .
C1 C5 H5B 109.5 . .
H5A C5 H5B 109.5 . .
C1 C5 H5C 109.5 . .
H5A C5 H5C 109.5 . .
H5B C5 H5C 109.5 . .
C1 C6 H6A 109.5 . .
C1 C6 H6B 109.5 . .
H6A C6 H6B 109.5 . .
C1 C6 H6C 109.5 . .
H6A C6 H6C 109.5 . .
H6B C6 H6C 109.5 . .
C4 C7 C9 122.3(2) . .
C4 C7 C8 118.4(2) . .
C9 C7 C8 119.4(2) . .
N1 C8 C7 178.1(3) . .
N2 C9 C7 179.1(3) . .
N3 C10 C3 175.9(3) . .
C12 C11 C2 124.34(19) . .
C12 C11 H11 117.8 . .
C2 C11 H11 117.8 . .
C11 C12 C13 127.77(19) . .
C11 C12 H12 116.1 . .
C13 C12 H12 116.1 . .
C12 C13 C14 123.54(18) . .
C12 C13 S1 125.80(15) . .
C14 C13 S1 110.52(14) . .
O2 C14 C15 127.99(18) . .
O2 C14 C13 118.49(17) . .
C15 C14 C13 113.49(17) . .
C16 C15 C14 112.88(17) . .
C16 C15 H15 123.6 . .
C14 C15 H15 123.6 . .
C15 C16 C17 122.97(17) . .
C15 C16 S1 111.41(14) . .
C17 C16 S1 125.32(15) . .
C18 C17 C16 128.27(18) . .
C18 C17 H17 115.9 . .
C16 C17 H17 115.9 . .
C17 C18 C29 121.35(18) . .
C17 C18 C19 119.48(17) . .
C29 C18 C19 119.17(17) . .
C20 C19 C24 117.11(18) . .
C20 C19 C18 122.14(17) . .
C24 C19 C18 120.67(17) . .
C21 C20 C19 121.76(18) . .
C21 C20 H20 119.1 . .
C19 C20 H20 119.1 . .
C20 C21 C22 121.32(19) . .
C20 C21 H21 119.3 . .
C22 C21 H21 119.3 . .
N4 C22 C21 122.02(19) . .
N4 C22 C23 121.25(19) . .
C21 C22 C23 116.72(18) . .
C24 C23 C22 121.11(18) . .
C24 C23 H23 119.4 . .
C22 C23 H23 119.4 . .
C23 C24 C19 121.82(18) . .
C23 C24 H24 119.1 . .
C19 C24 H24 119.1 . .
N4 C25 C26 113.2(2) . .
N4 C25 H25A 108.9 . .
C26 C25 H25A 108.9 . .
N4 C25 H25B 108.9 . .
C26 C25 H25B 108.9 . .
H25A C25 H25B 107.7 . .
C25 C26 H26A 109.5 . .
C25 C26 H26B 109.5 . .
H26A C26 H26B 109.5 . .
C25 C26 H26C 109.5 . .
H26A C26 H26C 109.5 . .
H26B C26 H26C 109.5 . .
N4 C27 C28 114.1(2) . .
N4 C27 H27A 108.7 . .
C28 C27 H27A 108.7 . .
N4 C27 H27B 108.7 . .
C28 C27 H27B 108.7 . .
H27A C27 H27B 107.6 . .
C27 C28 H28A 109.5 . .
C27 C28 H28B 109.5 . .
H28A C28 H28B 109.5 . .
C27 C28 H28C 109.5 . .
H28A C28 H28C 109.5 . .
H28B C28 H28C 109.5 . .
C34 C29 C30 116.10(18) . .
C34 C29 C18 121.23(18) . .
C30 C29 C18 122.62(18) . .
C31 C30 C29 122.12(19) . .
C31 C30 H30 118.9 . .
C29 C30 H30 118.9 . .
C30 C31 C32 121.49(19) . .
C30 C31 H31 119.3 . .
C32 C31 H31 119.3 . .
N5 C32 C31 121.97(19) . .
N5 C32 C33 121.4(2) . .
C31 C32 C33 116.60(18) . .
C34 C33 C32 121.1(2) . .
C34 C33 H33 119.4 . .
C32 C33 H33 119.4 . .
C33 C34 C29 122.57(19) . .
C33 C34 H34 118.7 . .
C29 C34 H34 118.7 . .
N5 C35 C36 113.0(2) . .
N5 C35 H35A 109.0 . .
C36 C35 H35A 109.0 . .
N5 C35 H35B 109.0 . .
C36 C35 H35B 109.0 . .
H35A C35 H35B 107.8 . .
C35 C36 H36A 109.5 . .
C35 C36 H36B 109.5 . .
H36A C36 H36B 109.5 . .
C35 C36 H36C 109.5 . .
H36A C36 H36C 109.5 . .
H36B C36 H36C 109.5 . .
N5 C37 C38 113.3(2) . .
N5 C37 H37A 108.9 . .
C38 C37 H37A 108.9 . .
N5 C37 H37B 108.9 . .
C38 C37 H37B 108.9 . .
H37A C37 H37B 107.7 . .
C37 C38 H38A 109.5 . .
C37 C38 H38B 109.5 . .
H38A C38 H38B 109.5 . .
C37 C38 H38C 109.5 . .
H38A C38 H38C 109.5 . .
H38B C38 H38C 109.5 . .
O2 C39 C40 107.49(16) . .
O2 C39 H39A 110.2 . .
C40 C39 H39A 110.2 . .
O2 C39 H39B 110.2 . .
C40 C39 H39B 110.2 . .
H39A C39 H39B 108.5 . .
O3 C40 C39 109.37(17) . .
O3 C40 H40A 109.8 . .
C39 C40 H40A 109.8 . .
O3 C40 H40B 109.8 . .
C39 C40 H40B 109.8 . .
H40A C40 H40B 108.2 . .
Si1 C41 H41A 109.5 . .
Si1 C41 H41B 109.5 . .
H41A C41 H41B 109.5 . .
Si1 C41 H41C 109.5 . .
H41A C41 H41C 109.5 . .
H41B C41 H41C 109.5 . .
Si1 C42 H42A 109.5 . .
Si1 C42 H42B 109.5 . .
H42A C42 H42B 109.5 . .
Si1 C42 H42C 109.5 . .
H42A C42 H42C 109.5 . .
H42B C42 H42C 109.5 . .
C46 C43 C44 109.1(2) . .
C46 C43 C45 109.5(2) . .
C44 C43 C45 108.0(2) . .
C46 C43 Si1 111.03(18) . .
C44 C43 Si1 110.18(17) . .
C45 C43 Si1 109.05(18) . .
C43 C44 H44A 109.5 . .
C43 C44 H44B 109.5 . .
H44A C44 H44B 109.5 . .
C43 C44 H44C 109.5 . .
H44A C44 H44C 109.5 . .
H44B C44 H44C 109.5 . .
C43 C45 H45A 109.5 . .
C43 C45 H45B 109.5 . .
H45A C45 H45B 109.5 . .
C43 C45 H45C 109.5 . .
H45A C45 H45C 109.5 . .
H45B C45 H45C 109.5 . .
C43 C46 H46A 109.5 . .
C43 C46 H46B 109.5 . .
H46A C46 H46B 109.5 . .
C43 C46 H46C 109.5 . .
H46A C46 H46C 109.5 . .
H46B C46 H46C 109.5 . .

loop_
_geom_bond_atom_site_label_1
_geom_bond_atom_site_label_2
_geom_bond_distance
_geom_bond_site_symmetry_2
S1 C13 1.740(2) .
S1 C16 1.744(2) .
Si1 O3 1.6508(15) .
Si1 C41 1.854(2) .
Si1 C42 1.863(2) .
Si1 C43 1.892(2) .
O1 C4 1.346(3) .
O1 C1 1.475(2) .
O2 C14 1.344(2) .
O2 C39 1.445(2) .
O3 C40 1.421(2) .
N1 C8 1.157(4) .
N2 C9 1.149(4) .
N3 C10 1.152(3) .
N4 C22 1.371(3) .
N4 C27 1.457(3) .
N4 C25 1.474(3) .
N5 C32 1.378(3) .
N5 C37 1.455(3) .
N5 C35 1.457(3) .
C1 C6 1.518(3) .
C1 C2 1.520(3) .
C1 C5 1.522(3) .
C2 C3 1.390(3) .
C2 C11 1.406(3) .
C3 C4 1.425(3) .
C3 C10 1.427(3) .
C4 C7 1.378(3) .
C5 H5A 0.9800 .
C5 H5B 0.9800 .
C5 H5C 0.9800 .
C6 H6A 0.9800 .
C6 H6B 0.9800 .
C6 H6C 0.9800 .
C7 C9 1.426(4) .
C7 C8 1.434(4) .
C11 C12 1.379(3) .
C11 H11 0.9500 .
C12 C13 1.401(3) .
C12 H12 0.9500 .
C13 C14 1.408(3) .
C14 C15 1.397(3) .
C15 C16 1.392(3) .
C15 H15 0.9500 .
C16 C17 1.439(3) .
C17 C18 1.372(3) .
C17 H17 0.9500 .
C18 C29 1.476(3) .
C18 C19 1.481(3) .
C19 C20 1.401(3) .
C19 C24 1.403(3) .
C20 C21 1.379(3) .
C20 H20 0.9500 .
C21 C22 1.415(3) .
C21 H21 0.9500 .
C22 C23 1.418(3) .
C23 C24 1.379(3) .
C23 H23 0.9500 .
C24 H24 0.9500 .
C25 C26 1.504(4) .
C25 H25A 0.9900 .
C25 H25B 0.9900 .
C26 H26A 0.9800 .
C26 H26B 0.9800 .
C26 H26C 0.9800 .
C27 C28 1.517(4) .
C27 H27A 0.9900 .
C27 H27B 0.9900 .
C28 H28A 0.9800 .
C28 H28B 0.9800 .
C28 H28C 0.9800 .
C29 C34 1.399(3) .
C29 C30 1.407(3) .
C30 C31 1.380(3) .
C30 H30 0.9500 .
C31 C32 1.410(3) .
C31 H31 0.9500 .
C32 C33 1.411(3) .
C33 C34 1.383(3) .
C33 H33 0.9500 .
C34 H34 0.9500 .
C35 C36 1.525(4) .
C35 H35A 0.9900 .
C35 H35B 0.9900 .
C36 H36A 0.9800 .
C36 H36B 0.9800 .
C36 H36C 0.9800 .
C37 C38 1.526(4) .
C37 H37A 0.9900 .
C37 H37B 0.9900 .
C38 H38A 0.9800 .
C38 H38B 0.9800 .
C38 H38C 0.9800 .
C39 C40 1.499(3) .
C39 H39A 0.9900 .
C39 H39B 0.9900 .
C40 H40A 0.9900 .
C40 H40B 0.9900 .
C41 H41A 0.9800 .
C41 H41B 0.9800 .
C41 H41C 0.9800 .
C42 H42A 0.9800 .
C42 H42B 0.9800 .
C42 H42C 0.9800 .
C43 C46 1.534(4) .
C43 C44 1.536(4) .
C43 C45 1.536(4) .
C44 H44A 0.9800 .
C44 H44B 0.9800 .
C44 H44C 0.9800 .
C45 H45A 0.9800 .
C45 H45B 0.9800 .
C45 H45C 0.9800 .
C46 H46A 0.9800 .
C46 H46B 0.9800 .
C46 H46C 0.9800 .

loop_
_geom_torsion_atom_site_label_1
_geom_torsion_atom_site_label_2
_geom_torsion_atom_site_label_3
_geom_torsion_atom_site_label_4
_geom_torsion
_geom_torsion_site_symmetry_1
_geom_torsion_site_symmetry_2
_geom_torsion_site_symmetry_3
_geom_torsion_site_symmetry_4
C41 Si1 O3 C40 -134.79(17) . . . .
C42 Si1 O3 C40 -14.3(2) . . . .
C43 Si1 O3 C40 106.26(18) . . . .
C4 O1 C1 C6 -119.7(2) . . . .
C4 O1 C1 C2 0.3(2) . . . .
C4 O1 C1 C5 119.7(2) . . . .
O1 C1 C2 C3 -0.5(2) . . . .
C6 C1 C2 C3 113.7(2) . . . .
C5 C1 C2 C3 -114.4(2) . . . .
O1 C1 C2 C11 178.27(19) . . . .
C6 C1 C2 C11 -67.6(3) . . . .
C5 C1 C2 C11 64.4(3) . . . .
C11 C2 C3 C4 -178.2(2) . . . .
C1 C2 C3 C4 0.6(2) . . . .
C11 C2 C3 C10 -0.3(4) . . . .
C1 C2 C3 C10 178.5(2) . . . .
C1 O1 C4 C7 -179.4(2) . . . .
C1 O1 C4 C3 0.1(2) . . . .
C2 C3 C4 O1 -0.4(3) . . . .
C10 C3 C4 O1 -178.2(2) . . . .
C2 C3 C4 C7 178.9(3) . . . .
C10 C3 C4 C7 1.1(4) . . . .
O1 C4 C7 C9 -176.7(2) . . . .
C3 C4 C7 C9 4.0(4) . . . .
O1 C4 C7 C8 3.6(3) . . . .
C3 C4 C7 C8 -175.8(2) . . . .
C4 C7 C8 N1 -7(10) . . . .
C9 C7 C8 N1 173(100) . . . .
C4 C7 C9 N2 147(24) . . . .
C8 C7 C9 N2 -33(24) . . . .
C2 C3 C10 N3 -9(4) . . . .
C4 C3 C10 N3 168(4) . . . .
C3 C2 C11 C12 179.3(2) . . . .
C1 C2 C11 C12 0.7(3) . . . .
C2 C11 C12 C13 179.8(2) . . . .
C11 C12 C13 C14 173.0(2) . . . .
C11 C12 C13 S1 -2.3(3) . . . .
C16 S1 C13 C12 175.57(18) . . . .
C16 S1 C13 C14 -0.24(15) . . . .
C39 O2 C14 C15 1.9(3) . . . .
C39 O2 C14 C13 -176.42(17) . . . .
C12 C13 C14 O2 3.0(3) . . . .
S1 C13 C14 O2 178.92(14) . . . .
C12 C13 C14 C15 -175.53(19) . . . .
S1 C13 C14 C15 0.4(2) . . . .
O2 C14 C15 C16 -178.73(19) . . . .
C13 C14 C15 C16 -0.4(3) . . . .
C14 C15 C16 C17 -173.81(18) . . . .
C14 C15 C16 S1 0.2(2) . . . .
C13 S1 C16 C15 0.04(16) . . . .
C13 S1 C16 C17 173.86(18) . . . .
C15 C16 C17 C18 -177.7(2) . . . .
S1 C16 C17 C18 9.2(3) . . . .
C16 C17 C18 C29 -163.48(19) . . . .
C16 C17 C18 C19 16.2(3) . . . .
C17 C18 C19 C20 -122.8(2) . . . .
C29 C18 C19 C20 56.9(3) . . . .
C17 C18 C19 C24 54.0(3) . . . .
C29 C18 C19 C24 -126.3(2) . . . .
C24 C19 C20 C21 -3.6(3) . . . .
C18 C19 C20 C21 173.30(18) . . . .
C19 C20 C21 C22 1.0(3) . . . .
C27 N4 C22 C21 -10.2(3) . . . .
C25 N4 C22 C21 160.5(2) . . . .
C27 N4 C22 C23 169.0(2) . . . .
C25 N4 C22 C23 -20.3(3) . . . .
C20 C21 C22 N4 -178.3(2) . . . .
C20 C21 C22 C23 2.5(3) . . . .
N4 C22 C23 C24 177.5(2) . . . .
C21 C22 C23 C24 -3.2(3) . . . .
C22 C23 C24 C19 0.6(3) . . . .
C20 C19 C24 C23 2.8(3) . . . .
C18 C19 C24 C23 -174.13(18) . . . .
C22 N4 C25 C26 97.4(3) . . . .
C27 N4 C25 C26 -91.4(3) . . . .
C22 N4 C27 C28 86.1(3) . . . .
C25 N4 C27 C28 -85.1(3) . . . .
C17 C18 C29 C34 -164.88(19) . . . .
C19 C18 C29 C34 15.4(3) . . . .
C17 C18 C29 C30 17.8(3) . . . .
C19 C18 C29 C30 -161.94(19) . . . .
C34 C29 C30 C31 0.6(3) . . . .
C18 C29 C30 C31 178.08(19) . . . .
C29 C30 C31 C32 -0.1(3) . . . .
C37 N5 C32 C31 -11.3(4) . . . .
C35 N5 C32 C31 174.5(2) . . . .
C37 N5 C32 C33 170.0(2) . . . .
C35 N5 C32 C33 -4.2(4) . . . .
C30 C31 C32 N5 -179.1(2) . . . .
C30 C31 C32 C33 -0.4(3) . . . .
N5 C32 C33 C34 179.1(2) . . . .
C31 C32 C33 C34 0.3(3) . . . .
C32 C33 C34 C29 0.3(3) . . . .
C30 C29 C34 C33 -0.7(3) . . . .
C18 C29 C34 C33 -178.21(19) . . . .
C32 N5 C35 C36 85.3(3) . . . .
C37 N5 C35 C36 -89.2(3) . . . .
C32 N5 C37 C38 94.5(3) . . . .
C35 N5 C37 C38 -91.0(3) . . . .
C14 O2 C39 C40 174.28(17) . . . .
Si1 O3 C40 C39 163.88(14) . . . .
O2 C39 C40 O3 67.5(2) . . . .
O3 Si1 C43 C46 -174.39(17) . . . .
C41 Si1 C43 C46 69.9(2) . . . .
C42 Si1 C43 C46 -53.5(2) . . . .
O3 Si1 C43 C44 64.65(19) . . . .
C41 Si1 C43 C44 -51.0(2) . . . .
C42 Si1 C43 C44 -174.43(18) . . . .
O3 Si1 C43 C45 -53.7(2) . . . .
C41 Si1 C43 C45 -169.4(2) . . . .
C42 Si1 C43 C45 67.2(2) . . . .
